data_4030738
loop_
_publ_author_name
'Liu, Xinwang'
'Wu, Pengbo'
'Li, Jianfeng'
'Cui, Chunming'

_publ_section_title
;
 Synthesis of 1,2-Borazaronaphthalenes from Imines by Base-Promoted
 Borylation of C-H bond.
;
_journal_issue 8
_journal_name_full 'The Journal of organic chemistry'
_journal_page_first 3737
_journal_page_last 3744
_journal_paper_doi 10.1021/jo5029437
_journal_volume 80
_journal_year 2015
_chemical_formula_moiety 'C30 H36 B N'
_chemical_formula_sum 'C30 H36 B N'
_chemical_formula_weight 421.41
_chemical_name_systematic
; 
 ? 
;
_space_group_IT_number 14
_symmetry_cell_setting monoclinic
_symmetry_space_group_name_Hall '-P 2ybc'
_symmetry_space_group_name_H-M 'P 1 21/c 1'
_atom_sites_solution_hydrogens geom
_atom_sites_solution_primary direct
_atom_sites_solution_secondary difmap
_audit_creation_method SHELXL-97
_cell_angle_alpha 90.00
_cell_angle_beta 95.644(5)
_cell_angle_gamma 90.00
_cell_formula_units_Z 4
_cell_length_a 12.188(3)
_cell_length_b 12.090(3)
_cell_length_c 16.690(4)
_cell_measurement_reflns_used 8380
_cell_measurement_temperature 113(2)
_cell_measurement_theta_max 27.9
_cell_measurement_theta_min 1.7
_cell_volume 2447.4(10)
_computing_cell_refinement 'CrystalClear-SM Expert 2.0 r2'
_computing_data_collection 'CrystalClear-SM Expert 2.0 r2 (Rigaku, 2009)'
_computing_data_reduction 'CrystalClear-SM Expert 2.0 r2'
_computing_molecular_graphics 'Bruker SHELXTL'
_computing_publication_material 'Bruker SHELXTL'
_computing_structure_refinement 'SHELXL-97 (Sheldrick, 1997)'
_computing_structure_solution 'SHELXS-97 (Sheldrick, 1990)'
_diffrn_ambient_temperature 113(2)
_diffrn_detector_area_resol_mean 14.6
_diffrn_measured_fraction_theta_full 0.996
_diffrn_measured_fraction_theta_max 0.996
_diffrn_measurement_device_type 'Rigaku Saturn 724CCD camera'
_diffrn_measurement_method \w
_diffrn_radiation_monochromator Multilayer
_diffrn_radiation_source 'Rotating Anode'
_diffrn_radiation_type MoK\a
_diffrn_radiation_wavelength 0.71073
_diffrn_reflns_av_R_equivalents 0.0455
_diffrn_reflns_av_sigmaI/netI 0.0496
_diffrn_reflns_limit_h_max 16
_diffrn_reflns_limit_h_min -16
_diffrn_reflns_limit_k_max 15
_diffrn_reflns_limit_k_min -15
_diffrn_reflns_limit_l_max 18
_diffrn_reflns_limit_l_min -21
_diffrn_reflns_number 24525
_diffrn_reflns_theta_full 27.87
_diffrn_reflns_theta_max 27.87
_diffrn_reflns_theta_min 1.68
_diffrn_standards_decay_% 0
_diffrn_standards_interval_count 0
_diffrn_standards_interval_time 0
_diffrn_standards_number 0
_exptl_absorpt_coefficient_mu 0.064
_exptl_absorpt_correction_T_max 0.9885
_exptl_absorpt_correction_T_min 0.9860
_exptl_absorpt_correction_type multi-scan
_exptl_absorpt_process_details crystalclear
_exptl_crystal_colour colorless
_exptl_crystal_density_diffrn 1.144
_exptl_crystal_density_method 'not measured'
_exptl_crystal_description prism
_exptl_crystal_F_000 912
_exptl_crystal_size_max 0.22
_exptl_crystal_size_mid 0.20
_exptl_crystal_size_min 0.18
_refine_diff_density_max 0.253
_refine_diff_density_min -0.216
_refine_diff_density_rms 0.041
_refine_ls_extinction_method none
_refine_ls_goodness_of_fit_ref 0.985
_refine_ls_hydrogen_treatment constr
_refine_ls_matrix_type full
_refine_ls_number_parameters 296
_refine_ls_number_reflns 5814
_refine_ls_number_restraints 0
_refine_ls_restrained_S_all 0.985
_refine_ls_R_factor_all 0.0525
_refine_ls_R_factor_gt 0.0381
_refine_ls_shift/su_max 0.000
_refine_ls_shift/su_mean 0.000
_refine_ls_structure_factor_coef Fsqd
_refine_ls_weighting_details 'calc w=1/[\s^2^(Fo^2^)+(0.0532P)^2^+0.0000P] where P=(Fo^2^+2Fc^2^)/3'
_refine_ls_weighting_scheme calc
_refine_ls_wR_factor_gt 0.0953
_refine_ls_wR_factor_ref 0.1001
_reflns_number_gt 3826
_reflns_number_total 5814
_reflns_threshold_expression >2sigma(I)
_cod_data_source_file jo5029437_si_002.cif
_cod_data_source_block 4
_cod_depositor_comments 'Adding full bibliography for 4030737--4030739.cif.'
_cod_original_cell_volume 2447.3(10)
_cod_original_sg_symbol_H-M P2(1)/c
_cod_database_code 4030738

loop_
_symmetry_equiv_pos_as_xyz
'x, y, z'
'-x, y+1/2, -z+1/2'
'-x, -y, -z'
'x, -y-1/2, z-1/2'

loop_
_atom_site_label
_atom_site_type_symbol
_atom_site_fract_x
_atom_site_fract_y
_atom_site_fract_z
_atom_site_U_iso_or_equiv
_atom_site_adp_type
_atom_site_occupancy
_atom_site_symmetry_multiplicity
_atom_site_calc_flag
_atom_site_refinement_flags
B1 B 0.32170(10) 0.30285(10) 0.15993(7) 0.0171(2) Uani 1 1 d .
N1 N 0.22709(7) 0.24695(7) 0.18655(5) 0.01648(19) Uani 1 1 d .
C1 C 0.25019(8) 0.15412(8) 0.24140(6) 0.0166(2) Uani 1 1 d .
C2 C 0.27948(8) 0.05102(8) 0.21120(6) 0.0186(2) Uani 1 1 d .
C3 C 0.30551(9) -0.03313(9) 0.26672(7) 0.0233(3) Uani 1 1 d .
H3 H 0.3250 -0.1040 0.2480 0.028 Uiso 1 1 calc R
C4 C 0.30369(9) -0.01613(9) 0.34828(7) 0.0263(3) Uani 1 1 d .
H4 H 0.3212 -0.0751 0.3849 0.032 Uiso 1 1 calc R
C5 C 0.27653(9) 0.08646(9) 0.37683(7) 0.0244(3) Uani 1 1 d .
H5 H 0.2764 0.0976 0.4332 0.029 Uiso 1 1 calc R
C6 C 0.24936(8) 0.17386(9) 0.32420(6) 0.0197(2) Uani 1 1 d .
C7 C 0.28417(9) 0.02716(9) 0.12203(7) 0.0231(2) Uani 1 1 d .
H7 H 0.2774 0.0991 0.0923 0.028 Uiso 1 1 calc R
C8 C 0.39424(10) -0.02575(9) 0.10663(8) 0.0311(3) Uani 1 1 d .
H8A H 0.4549 0.0166 0.1348 0.047 Uiso 1 1 calc R
H8B H 0.4017 -0.0257 0.0487 0.047 Uiso 1 1 calc R
H8C H 0.3966 -0.1020 0.1266 0.047 Uiso 1 1 calc R
C9 C 0.18953(10) -0.04826(10) 0.08791(8) 0.0342(3) Uani 1 1 d .
H9A H 0.1930 -0.1184 0.1175 0.051 Uiso 1 1 calc R
H9B H 0.1963 -0.0625 0.0308 0.051 Uiso 1 1 calc R
H9C H 0.1188 -0.0120 0.0937 0.051 Uiso 1 1 calc R
C10 C 0.22142(9) 0.28690(9) 0.35719(7) 0.0245(3) Uani 1 1 d .
H10 H 0.1753 0.3270 0.3136 0.029 Uiso 1 1 calc R
C11 C 0.32604(10) 0.35529(10) 0.37824(7) 0.0359(3) Uani 1 1 d .
H11A H 0.3763 0.3146 0.4171 0.054 Uiso 1 1 calc R
H11B H 0.3065 0.4260 0.4018 0.054 Uiso 1 1 calc R
H11C H 0.3623 0.3690 0.3293 0.054 Uiso 1 1 calc R
C12 C 0.15485(11) 0.28004(11) 0.43026(8) 0.0379(3) Uani 1 1 d .
H12A H 0.0907 0.2321 0.4175 0.057 Uiso 1 1 calc R
H12B H 0.1300 0.3542 0.4438 0.057 Uiso 1 1 calc R
H12C H 0.2013 0.2494 0.4762 0.057 Uiso 1 1 calc R
C13 C 0.44046(8) 0.24912(8) 0.16719(6) 0.0186(2) Uani 1 1 d .
C14 C 0.50076(9) 0.20813(9) 0.23674(7) 0.0227(2) Uani 1 1 d .
H14 H 0.4694 0.2113 0.2866 0.027 Uiso 1 1 calc R
C15 C 0.60536(9) 0.16297(9) 0.23443(8) 0.0289(3) Uani 1 1 d .
H15 H 0.6449 0.1366 0.2825 0.035 Uiso 1 1 calc R
C16 C 0.65190(9) 0.15633(9) 0.16263(8) 0.0307(3) Uani 1 1 d .
H16 H 0.7232 0.1251 0.1612 0.037 Uiso 1 1 calc R
C17 C 0.59497(9) 0.19504(9) 0.09284(8) 0.0282(3) Uani 1 1 d .
H17 H 0.6266 0.1897 0.0432 0.034 Uiso 1 1 calc R
C18 C 0.49126(9) 0.24183(8) 0.09531(7) 0.0227(2) Uani 1 1 d .
H18 H 0.4535 0.2697 0.0470 0.027 Uiso 1 1 calc R
C19 C 0.11847(8) 0.28783(9) 0.16951(6) 0.0187(2) Uani 1 1 d .
C20 C 0.10529(9) 0.38770(9) 0.13225(7) 0.0231(2) Uani 1 1 d .
H20 H 0.0321 0.4147 0.1214 0.028 Uiso 1 1 calc R
C21 C 0.19227(9) 0.45528(9) 0.10816(6) 0.0208(2) Uani 1 1 d .
C22 C 0.30163(8) 0.41545(8) 0.11899(6) 0.0181(2) Uani 1 1 d .
C23 C 0.38610(9) 0.48433(9) 0.09456(6) 0.0217(2) Uani 1 1 d .
H23 H 0.4605 0.4599 0.1024 0.026 Uiso 1 1 calc R
C24 C 0.36305(10) 0.58587(9) 0.05972(7) 0.0258(3) Uani 1 1 d .
H24 H 0.4210 0.6303 0.0432 0.031 Uiso 1 1 calc R
C25 C 0.25428(10) 0.62354(9) 0.04869(7) 0.0291(3) Uani 1 1 d .
H25 H 0.2386 0.6936 0.0245 0.035 Uiso 1 1 calc R
C26 C 0.16989(10) 0.56018(9) 0.07250(7) 0.0280(3) Uani 1 1 d .
H26 H 0.0962 0.5868 0.0650 0.034 Uiso 1 1 calc R
C27 C 0.01089(8) 0.22373(9) 0.18294(7) 0.0216(2) Uani 1 1 d .
C28 C 0.01757(9) 0.11525(9) 0.23073(7) 0.0265(3) Uani 1 1 d .
H28A H 0.0502 0.1295 0.2858 0.040 Uiso 1 1 calc R
H28B H 0.0634 0.0622 0.2047 0.040 Uiso 1 1 calc R
H28C H -0.0567 0.0847 0.2322 0.040 Uiso 1 1 calc R
C29 C -0.06527(10) 0.30035(10) 0.22641(8) 0.0343(3) Uani 1 1 d .
H29A H -0.1333 0.2608 0.2351 0.051 Uiso 1 1 calc R
H29B H -0.0832 0.3661 0.1933 0.051 Uiso 1 1 calc R
H29C H -0.0277 0.3229 0.2784 0.051 Uiso 1 1 calc R
C30 C -0.04487(9) 0.19608(11) 0.09838(7) 0.0332(3) Uani 1 1 d .
H30A H 0.0042 0.1492 0.0700 0.050 Uiso 1 1 calc R
H30B H -0.0601 0.2647 0.0681 0.050 Uiso 1 1 calc R
H30C H -0.1142 0.1568 0.1034 0.050 Uiso 1 1 calc R

loop_
_atom_site_aniso_label
_atom_site_aniso_U_11
_atom_site_aniso_U_22
_atom_site_aniso_U_33
_atom_site_aniso_U_23
_atom_site_aniso_U_13
_atom_site_aniso_U_12
B1 0.0195(6) 0.0188(6) 0.0129(6) -0.0026(5) 0.0007(5) -0.0008(5)
N1 0.0160(4) 0.0161(4) 0.0172(5) 0.0005(4) 0.0012(4) 0.0018(3)
C1 0.0137(5) 0.0168(5) 0.0194(6) 0.0041(4) 0.0013(4) -0.0011(4)
C2 0.0133(5) 0.0182(5) 0.0247(6) 0.0009(4) 0.0032(4) -0.0011(4)
C3 0.0188(5) 0.0183(5) 0.0331(7) 0.0035(5) 0.0042(5) 0.0005(4)
C4 0.0228(6) 0.0254(6) 0.0301(7) 0.0116(5) -0.0005(5) -0.0007(5)
C5 0.0234(6) 0.0307(6) 0.0187(6) 0.0054(5) 0.0005(5) -0.0048(5)
C6 0.0170(5) 0.0214(5) 0.0208(6) 0.0019(4) 0.0015(4) -0.0027(4)
C7 0.0264(6) 0.0177(5) 0.0254(6) -0.0019(5) 0.0045(5) 0.0003(4)
C8 0.0313(7) 0.0246(6) 0.0395(8) -0.0024(5) 0.0138(6) 0.0028(5)
C9 0.0328(7) 0.0333(7) 0.0361(8) -0.0131(6) 0.0025(6) -0.0025(5)
C10 0.0310(6) 0.0242(6) 0.0186(6) -0.0005(5) 0.0031(5) -0.0011(5)
C11 0.0461(8) 0.0288(6) 0.0328(7) -0.0057(6) 0.0038(6) -0.0117(6)
C12 0.0494(8) 0.0365(7) 0.0301(7) -0.0071(6) 0.0152(6) -0.0041(6)
C13 0.0181(5) 0.0149(5) 0.0230(6) 0.0016(4) 0.0027(4) -0.0029(4)
C14 0.0194(5) 0.0217(5) 0.0269(6) 0.0046(5) 0.0019(5) -0.0025(4)
C15 0.0189(6) 0.0267(6) 0.0399(7) 0.0104(5) -0.0024(5) -0.0013(5)
C16 0.0169(5) 0.0227(6) 0.0537(8) 0.0060(6) 0.0099(6) 0.0006(5)
C17 0.0261(6) 0.0220(6) 0.0390(7) 0.0014(5) 0.0156(6) -0.0006(5)
C18 0.0241(6) 0.0196(5) 0.0248(6) 0.0033(5) 0.0050(5) -0.0017(4)
C19 0.0164(5) 0.0209(5) 0.0188(6) -0.0015(4) 0.0024(4) 0.0014(4)
C20 0.0177(5) 0.0236(5) 0.0280(6) 0.0030(5) 0.0023(5) 0.0045(4)
C21 0.0233(6) 0.0191(5) 0.0197(6) 0.0017(4) 0.0017(4) 0.0026(4)
C22 0.0219(5) 0.0183(5) 0.0139(5) -0.0006(4) 0.0012(4) -0.0004(4)
C23 0.0234(6) 0.0220(5) 0.0197(6) 0.0003(5) 0.0024(5) -0.0009(4)
C24 0.0300(6) 0.0216(6) 0.0260(6) 0.0039(5) 0.0044(5) -0.0041(5)
C25 0.0378(7) 0.0195(5) 0.0300(7) 0.0081(5) 0.0034(5) 0.0027(5)
C26 0.0276(6) 0.0236(6) 0.0326(7) 0.0066(5) 0.0024(5) 0.0062(5)
C27 0.0160(5) 0.0227(6) 0.0263(6) 0.0002(5) 0.0037(5) -0.0002(4)
C28 0.0177(5) 0.0269(6) 0.0353(7) 0.0039(5) 0.0042(5) -0.0042(5)
C29 0.0238(6) 0.0303(6) 0.0512(8) -0.0015(6) 0.0161(6) 0.0006(5)
C30 0.0238(6) 0.0435(7) 0.0316(7) 0.0036(6) -0.0014(5) -0.0101(5)

loop_
_atom_type_symbol
_atom_type_description
_atom_type_scat_dispersion_real
_atom_type_scat_dispersion_imag
_atom_type_scat_source
C C 0.0033 0.0016 'International Tables Vol C Tables 4.2.6.8 and 6.1.1.4'
H H 0.0000 0.0000 'International Tables Vol C Tables 4.2.6.8 and 6.1.1.4'
B B 0.0013 0.0007 'International Tables Vol C Tables 4.2.6.8 and 6.1.1.4'
N N 0.0061 0.0033 'International Tables Vol C Tables 4.2.6.8 and 6.1.1.4'

loop_
_geom_angle_atom_site_label_1
_geom_angle_atom_site_label_2
_geom_angle_atom_site_label_3
_geom_angle
N1 B1 C22 117.12(9)
N1 B1 C13 122.49(9)
C22 B1 C13 120.29(9)
C19 N1 B1 122.29(9)
C19 N1 C1 120.92(8)
B1 N1 C1 116.28(8)
C6 C1 C2 122.09(9)
C6 C1 N1 117.88(9)
C2 C1 N1 119.89(9)
C3 C2 C1 117.35(10)
C3 C2 C7 118.97(9)
C1 C2 C7 123.68(9)
C4 C3 C2 121.58(10)
C4 C3 H3 119.2
C2 C3 H3 119.2
C3 C4 C5 120.15(10)
C3 C4 H4 119.9
C5 C4 H4 119.9
C4 C5 C6 120.94(10)
C4 C5 H5 119.5
C6 C5 H5 119.5
C5 C6 C1 117.88(10)
C5 C6 C10 120.00(10)
C1 C6 C10 122.12(9)
C2 C7 C8 111.17(9)
C2 C7 C9 112.10(9)
C8 C7 C9 109.17(9)
C2 C7 H7 108.1
C8 C7 H7 108.1
C9 C7 H7 108.1
C7 C8 H8A 109.5
C7 C8 H8B 109.5
H8A C8 H8B 109.5
C7 C8 H8C 109.5
H8A C8 H8C 109.5
H8B C8 H8C 109.5
C7 C9 H9A 109.5
C7 C9 H9B 109.5
H9A C9 H9B 109.5
C7 C9 H9C 109.5
H9A C9 H9C 109.5
H9B C9 H9C 109.5
C6 C10 C11 110.88(9)
C6 C10 C12 113.18(9)
C11 C10 C12 109.93(9)
C6 C10 H10 107.5
C11 C10 H10 107.5
C12 C10 H10 107.5
C10 C11 H11A 109.5
C10 C11 H11B 109.5
H11A C11 H11B 109.5
C10 C11 H11C 109.5
H11A C11 H11C 109.5
H11B C11 H11C 109.5
C10 C12 H12A 109.5
C10 C12 H12B 109.5
H12A C12 H12B 109.5
C10 C12 H12C 109.5
H12A C12 H12C 109.5
H12B C12 H12C 109.5
C14 C13 C18 116.46(10)
C14 C13 B1 127.62(9)
C18 C13 B1 115.92(9)
C15 C14 C13 121.54(10)
C15 C14 H14 119.2
C13 C14 H14 119.2
C16 C15 C14 120.26(11)
C16 C15 H15 119.9
C14 C15 H15 119.9
C15 C16 C17 119.96(10)
C15 C16 H16 120.0
C17 C16 H16 120.0
C16 C17 C18 119.82(10)
C16 C17 H17 120.1
C18 C17 H17 120.1
C17 C18 C13 121.95(11)
C17 C18 H18 119.0
C13 C18 H18 119.0
C20 C19 N1 117.89(9)
C20 C19 C27 116.36(9)
N1 C19 C27 125.52(9)
C19 C20 C21 125.40(10)
C19 C20 H20 117.3
C21 C20 H20 117.3
C22 C21 C26 119.98(9)
C22 C21 C20 119.12(9)
C26 C21 C20 120.89(10)
C21 C22 C23 117.82(10)
C21 C22 B1 117.88(9)
C23 C22 B1 124.24(10)
C24 C23 C22 121.53(10)
C24 C23 H23 119.2
C22 C23 H23 119.2
C23 C24 C25 119.91(10)
C23 C24 H24 120.0
C25 C24 H24 120.0
C26 C25 C24 120.56(10)
C26 C25 H25 119.7
C24 C25 H25 119.7
C25 C26 C21 120.18(11)
C25 C26 H26 119.9
C21 C26 H26 119.9
C28 C27 C30 106.67(9)
C28 C27 C29 105.82(9)
C30 C27 C29 109.23(10)
C28 C27 C19 119.87(9)
C30 C27 C19 106.12(8)
C29 C27 C19 108.84(9)
C27 C28 H28A 109.5
C27 C28 H28B 109.5
H28A C28 H28B 109.5
C27 C28 H28C 109.5
H28A C28 H28C 109.5
H28B C28 H28C 109.5
C27 C29 H29A 109.5
C27 C29 H29B 109.5
H29A C29 H29B 109.5
C27 C29 H29C 109.5
H29A C29 H29C 109.5
H29B C29 H29C 109.5
C27 C30 H30A 109.5
C27 C30 H30B 109.5
H30A C30 H30B 109.5
C27 C30 H30C 109.5
H30A C30 H30C 109.5
H30B C30 H30C 109.5

loop_
_geom_bond_atom_site_label_1
_geom_bond_atom_site_label_2
_geom_bond_distance
B1 N1 1.4438(14)
B1 C22 1.5319(15)
B1 C13 1.5802(15)
N1 C19 1.4155(13)
N1 C1 1.4582(13)
C1 C6 1.4036(15)
C1 C2 1.4037(14)
C2 C3 1.3916(14)
C2 C7 1.5225(15)
C3 C4 1.3791(16)
C3 H3 0.9500
C4 C5 1.3805(16)
C4 H4 0.9500
C5 C6 1.3931(15)
C5 H5 0.9500
C6 C10 1.5243(15)
C7 C8 1.5306(15)
C7 C9 1.5352(16)
C7 H7 1.0000
C8 H8A 0.9800
C8 H8B 0.9800
C8 H8C 0.9800
C9 H9A 0.9800
C9 H9B 0.9800
C9 H9C 0.9800
C10 C11 1.5312(16)
C10 C12 1.5319(15)
C10 H10 1.0000
C11 H11A 0.9800
C11 H11B 0.9800
C11 H11C 0.9800
C12 H12A 0.9800
C12 H12B 0.9800
C12 H12C 0.9800
C13 C14 1.4018(15)
C13 C18 1.4059(15)
C14 C15 1.3909(15)
C14 H14 0.9500
C15 C16 1.3776(17)
C15 H15 0.9500
C16 C17 1.3778(17)
C16 H16 0.9500
C17 C18 1.3891(15)
C17 H17 0.9500
C18 H18 0.9500
C19 C20 1.3604(15)
C19 C27 1.5581(14)
C20 C21 1.4272(14)
C20 H20 0.9500
C21 C22 1.4119(14)
C21 C26 1.4160(15)
C22 C23 1.4151(14)
C23 C24 1.3754(15)
C23 H23 0.9500
C24 C25 1.3966(16)
C24 H24 0.9500
C25 C26 1.3724(15)
C25 H25 0.9500
C26 H26 0.9500
C27 C28 1.5330(15)
C27 C30 1.5417(16)
C27 C29 1.5422(15)
C28 H28A 0.9800
C28 H28B 0.9800
C28 H28C 0.9800
C29 H29A 0.9800
C29 H29B 0.9800
C29 H29C 0.9800
C30 H30A 0.9800
C30 H30B 0.9800
C30 H30C 0.9800

loop_
_geom_torsion_atom_site_label_1
_geom_torsion_atom_site_label_2
_geom_torsion_atom_site_label_3
_geom_torsion_atom_site_label_4
_geom_torsion
C22 B1 N1 C19 5.81(14)
C13 B1 N1 C19 -170.60(9)
C22 B1 N1 C1 -166.08(9)
C13 B1 N1 C1 17.51(14)
C19 N1 C1 C6 -74.78(12)
B1 N1 C1 C6 97.23(11)
C19 N1 C1 C2 109.46(11)
B1 N1 C1 C2 -78.54(12)
C6 C1 C2 C3 1.54(15)
N1 C1 C2 C3 177.12(9)
C6 C1 C2 C7 -178.42(9)
N1 C1 C2 C7 -2.84(14)
C1 C2 C3 C4 -0.56(15)
C7 C2 C3 C4 179.40(10)
C2 C3 C4 C5 -0.56(16)
C3 C4 C5 C6 0.76(16)
C4 C5 C6 C1 0.18(15)
C4 C5 C6 C10 -179.03(10)
C2 C1 C6 C5 -1.36(15)
N1 C1 C6 C5 -177.03(9)
C2 C1 C6 C10 177.84(9)
N1 C1 C6 C10 2.17(14)
C3 C2 C7 C8 -50.87(13)
C1 C2 C7 C8 129.09(10)
C3 C2 C7 C9 71.62(12)
C1 C2 C7 C9 -108.43(11)
C5 C6 C10 C11 86.15(12)
C1 C6 C10 C11 -93.02(12)
C5 C6 C10 C12 -37.91(14)
C1 C6 C10 C12 142.91(11)
N1 B1 C13 C14 -55.48(16)
C22 B1 C13 C14 128.23(11)
N1 B1 C13 C18 124.57(11)
C22 B1 C13 C18 -51.72(13)
C18 C13 C14 C15 0.14(15)
B1 C13 C14 C15 -179.81(10)
C13 C14 C15 C16 -0.78(17)
C14 C15 C16 C17 0.33(17)
C15 C16 C17 C18 0.74(17)
C16 C17 C18 C13 -1.41(16)
C14 C13 C18 C17 0.95(15)
B1 C13 C18 C17 -179.09(10)
B1 N1 C19 C20 -5.24(15)
C1 N1 C19 C20 166.28(9)
B1 N1 C19 C27 169.07(9)
C1 N1 C19 C27 -19.42(15)
N1 C19 C20 C21 0.38(16)
C27 C19 C20 C21 -174.45(10)
C19 C20 C21 C22 3.62(17)
C19 C20 C21 C26 -177.50(11)
C26 C21 C22 C23 1.13(15)
C20 C21 C22 C23 -179.98(9)
C26 C21 C22 B1 178.38(10)
C20 C21 C22 B1 -2.73(15)
N1 B1 C22 C21 -1.68(14)
C13 B1 C22 C21 174.81(9)
N1 B1 C22 C23 175.38(9)
C13 B1 C22 C23 -8.13(15)
C21 C22 C23 C24 -1.41(16)
B1 C22 C23 C24 -178.47(10)
C22 C23 C24 C25 0.78(17)
C23 C24 C25 C26 0.15(18)
C24 C25 C26 C21 -0.40(18)
C22 C21 C26 C25 -0.26(17)
C20 C21 C26 C25 -179.13(11)
C20 C19 C27 C28 -174.84(10)
N1 C19 C27 C28 10.77(15)
C20 C19 C27 C30 64.47(12)
N1 C19 C27 C30 -109.91(11)
C20 C19 C27 C29 -52.96(13)
N1 C19 C27 C29 132.66(11)
